data_7102685
loop_
_publ_author_name
'Tatsumi, Yasuki'
'Naga, Tomoki'
'Nakashima, Hiromitsu'
'Murahashi, Tetsuro'
'Kurosawa, Hideo'

_publ_section_title
;
 Stepwise growth of polypalladium chains in 1,4-diphenyl-1,3-butadiene
 sandwich complexes.
;
_journal_issue 12
_journal_name_full 'Chemical communications (Cambridge, England)'
_journal_page_first 1430
_journal_page_last 1431
_journal_paper_doi 10.1039/b403098b
_journal_year 2004
_chemical_formula_sum 'C38 H38 B2 Cl4 F8 N2 Pd4'
_chemical_formula_weight 1263.75
_space_group_IT_number 7
_symmetry_cell_setting monoclinic
_symmetry_Int_Tables_number 7
_symmetry_space_group_name_Hall 'P -2yc'
_symmetry_space_group_name_H-M 'P 1 c 1'
_audit_creation_date 'Thu Apr  1 14:35:02 2004'
_audit_creation_method 'by teXsan'
_cell_angle_alpha 90
_cell_angle_beta 95.888(2)
_cell_angle_gamma 90
_cell_formula_units_Z 2
_cell_length_a 12.0844(6)
_cell_length_b 7.6585(3)
_cell_length_c 23.967(1)
_cell_measurement_reflns_used 17645
_cell_measurement_temperature 213.2
_cell_measurement_theta_max 27.4
_cell_measurement_theta_min 2.8
_cell_volume 2206.4(2)
_computing_cell_refinement PROCESS-AUTO
_computing_data_collection PROCESS-AUTO
_computing_data_reduction 'teXsan Ver. 1.11'
_computing_publication_material 'teXsan Ver. 1.11'
_computing_structure_refinement 'teXsan Ver. 1.10'
_computing_structure_solution SIR92
_diffrn_detector_area_resol_mean 10.00
_diffrn_measured_fraction_theta_full 0.9962
_diffrn_measured_fraction_theta_max 0.9962
_diffrn_measurement_device_type 'Rigaku RAXIS-RAPID Imaging Plate'
_diffrn_measurement_method \w
_diffrn_radiation_type 'Mo K\a'
_diffrn_radiation_wavelength 0.7107
_diffrn_reflns_av_R_equivalents 0.041
_diffrn_reflns_limit_h_max 15
_diffrn_reflns_limit_h_min -15
_diffrn_reflns_limit_k_max 9
_diffrn_reflns_limit_k_min -9
_diffrn_reflns_limit_l_max 31
_diffrn_reflns_limit_l_min -31
_diffrn_reflns_number 20401
_diffrn_reflns_theta_full 27.47
_diffrn_reflns_theta_max 27.47
_exptl_absorpt_coefficient_mu 1.911
_exptl_absorpt_correction_T_max 0.751
_exptl_absorpt_correction_T_min 0.590
_exptl_absorpt_correction_type multi-scan
_exptl_absorpt_process_details '(Higashi, 1995)'
_exptl_crystal_colour brown
_exptl_crystal_density_diffrn 1.902
_exptl_crystal_density_method 'not measured'
_exptl_crystal_description platelet
_exptl_crystal_size_max 0.200
_exptl_crystal_size_mid 0.200
_exptl_crystal_size_min 0.150
_refine_diff_density_max 2.41
_refine_diff_density_min -0.68
_refine_ls_extinction_method none
_refine_ls_goodness_of_fit_ref 1.191
_refine_ls_hydrogen_treatment noref
_refine_ls_number_parameters 518
_refine_ls_number_reflns 3586
_refine_ls_R_factor_gt 0.0747
_refine_ls_shift/su_max 0.0667
_refine_ls_structure_factor_coef F
_refine_ls_weighting_scheme unit
_refine_ls_wR_factor_ref 0.0792
_reflns_number_gt 3586
_reflns_number_total 5030
_reflns_threshold_expression F^2^>2.0\s(F^2^)
_cod_data_source_file b403098b.txt
_cod_data_source_block tatsumi1
_cod_original_formula_sum 'C38 H38 B2 Cl4 F8 N2 Pd4 '
_cod_database_code 7102685

loop_
_symmetry_equiv_pos_as_xyz
x,y,z
x,-y,1/2+z

loop_
_atom_site_label
_atom_site_type_symbol
_atom_site_fract_x
_atom_site_fract_y
_atom_site_fract_z
_atom_site_U_iso_or_equiv
_atom_site_adp_type
_atom_site_occupancy
_atom_site_calc_flag
Pd(1) Pd 0.243(4) 0.2548(3) 0.376(2) 0.0450(5) Uani 1.00 d
Pd(2) Pd 0.131(4) 0.2479(2) 0.275(2) 0.0405(5) Uani 1.00 d
Pd(3) Pd -0.034(4) 0.2202(2) 0.195(2) 0.0417(5) Uani 1.00 d
Pd(4) Pd -0.236(4) 0.2079(2) 0.141(2) 0.0423(5) Uani 1.00 d
Cl(1) Cl -0.034(4) 0.312(2) 0.414(2) 0.169(7) Uani 1.00 d
Cl(2) Cl -0.129(4) 0.654(2) 0.399(2) 0.113(4) Uani 1.00 d
Cl(3) Cl -0.257(4) 0.032(4) 0.310(2) 0.236(10) Uani 1.00 d
Cl(4) Cl -0.463(4) 0.201(2) 0.288(2) 0.137(5) Uani 1.00 d
F(1) F 0.125(5) 0.871(5) 0.589(2) 0.16(1) Uani 1.00 d
F(2) F 0.158(5) 0.837(8) 0.507(3) 0.26(2) Uani 1.00 d
F(3) F 0.135(6) 0.638(5) 0.551(3) 0.29(3) Uani 1.00 d
F(4) F 0.005(5) 0.799(8) 0.532(3) 0.29(2) Uani 1.00 d
F(5) F -0.567(6) -0.160(5) 0.188(3) 0.26(3) Uani 1.00 d
F(6) F -0.495(6) -0.362(7) 0.244(3) 0.29(3) Uani 1.00 d
F(7) F -0.536(5) -0.388(4) 0.150(2) 0.19(2) Uani 1.00 d
F(8) F -0.660(5) -0.383(8) 0.201(3) 0.27(2) Uani 1.00 d
N(1) N 0.265(5) 0.256(3) 0.464(2) 0.060(5) Uani 1.00 d
N(2) N -0.406(5) 0.200(3) 0.130(2) 0.052(4) Uani 1.00 d
C(1) C 0.256(5) 0.535(3) 0.379(2) 0.053(5) Uani 1.00 d
C(2) C 0.230(5) 0.522(3) 0.322(2) 0.044(5) Uani 1.00 d
C(3) C 0.118(5) 0.515(3) 0.294(2) 0.049(5) Uani 1.00 d
C(4) C 0.083(5) 0.507(3) 0.239(2) 0.042(5) Uani 1.00 d
C(5) C -0.032(5) 0.502(3) 0.211(2) 0.048(4) Uani 1.00 d
C(6) C -0.049(5) 0.488(3) 0.154(2) 0.042(5) Uani 1.00 d
C(7) C -0.157(5) 0.482(3) 0.126(2) 0.043(6) Uani 1.00 d
C(8) C -0.249(5) 0.494(3) 0.157(2) 0.051(5) Uani 1.00 d
C(9) C -0.221(5) -0.074(3) 0.126(2) 0.053(5) Uani 1.00 d
C(10) C -0.111(5) -0.043(3) 0.142(2) 0.047(6) Uani 1.00 d
C(11) C -0.056(5) -0.052(3) 0.197(2) 0.040(4) Uani 1.00 d
C(12) C 0.056(5) -0.033(2) 0.213(2) 0.039(5) Uani 1.00 d
C(13) C 0.105(5) -0.040(3) 0.271(2) 0.038(4) Uani 1.00 d
C(14) C 0.227(5) -0.010(3) 0.280(2) 0.041(5) Uani 1.00 d
C(15) C 0.278(5) -0.010(3) 0.336(2) 0.046(5) Uani 1.00 d
C(16) C 0.220(5) -0.034(3) 0.379(2) 0.045(5) Uani 1.00 d
C(17) C 0.368(5) 0.578(3) 0.401(2) 0.048(5) Uani 1.00 d
C(18) C 0.467(5) 0.563(4) 0.372(2) 0.064(8) Uani 1.00 d
C(19) C 0.564(5) 0.609(5) 0.393(3) 0.10(1) Uani 1.00 d
C(20) C 0.580(5) 0.683(5) 0.447(3) 0.10(1) Uani 1.00 d
C(21) C 0.497(5) 0.694(4) 0.480(3) 0.08(1) Uani 1.00 d
C(22) C 0.391(5) 0.651(4) 0.459(2) 0.066(8) Uani 1.00 d
C(23) C -0.126(5) 0.515(3) 0.243(2) 0.051(6) Uani 1.00 d
C(24) C -0.230(5) 0.514(3) 0.214(2) 0.057(6) Uani 1.00 d
C(25) C -0.277(5) -0.105(3) 0.071(2) 0.050(6) Uani 1.00 d
C(26) C -0.226(5) -0.058(3) 0.023(2) 0.056(7) Uani 1.00 d
C(27) C -0.273(5) -0.095(5) -0.031(2) 0.08(1) Uani 1.00 d
C(28) C -0.371(5) -0.173(5) -0.037(3) 0.09(1) Uani 1.00 d
C(29) C -0.425(5) -0.213(5) 0.005(3) 0.077(9) Uani 1.00 d
C(30) C -0.378(5) -0.178(3) 0.061(2) 0.066(7) Uani 1.00 d
C(31) C 0.049(5) -0.063(3) 0.320(2) 0.043(6) Uani 1.00 d
C(32) C 0.105(5) -0.059(3) 0.369(2) 0.050(6) Uani 1.00 d
C(33) C 0.244(5) 0.255(4) 0.510(2) 0.071(8) Uani 1.00 d
C(34) C 0.247(8) 0.274(7) 0.571(3) 0.18(2) Uani 1.00 d
C(35) C -0.499(5) 0.206(3) 0.134(2) 0.054(6) Uani 1.00 d
C(36) C -0.618(5) 0.216(5) 0.135(3) 0.085(9) Uani 1.00 d
C(37) C -0.106(6) 0.492(6) 0.445(3) 0.14(2) Uani 1.00 d
C(38) C -0.380(7) 0.026(7) 0.281(3) 0.16(2) Uani 1.00 d
B(1) B 0.097(6) 0.783(7) 0.541(4) 0.13(1) Uani 1.00 d
B(2) B -0.568(5) -0.321(4) 0.197(2) 0.053(7) Uiso 1.00 d
H(1) H 0.2056 0.5081 0.4037 0.0592 Uiso 1.00 calc
H(2) H 0.2963 0.5163 0.2984 0.0544 Uiso 1.00 calc
H(3) H 0.0655 0.5196 0.3186 0.0547 Uiso 1.00 calc
H(4) H 0.1464 0.5021 0.2119 0.0464 Uiso 1.00 calc
H(5) H 0.0201 0.4784 0.1290 0.0483 Uiso 1.00 calc
H(6) H -0.1706 0.4703 0.0845 0.0537 Uiso 1.00 calc
H(7) H -0.3181 0.4907 0.1357 0.0558 Uiso 1.00 calc
H(8) H -0.2682 -0.0792 0.1577 0.0698 Uiso 1.00 calc
H(9) H -0.0631 -0.0103 0.1094 0.0601 Uiso 1.00 calc
H(10) H -0.1027 -0.0724 0.2258 0.0609 Uiso 1.00 calc
H(11) H 0.1014 -0.0160 0.1822 0.0431 Uiso 1.00 calc
H(12) H 0.2710 0.0149 0.2467 0.0566 Uiso 1.00 calc
H(13) H 0.3635 0.0043 0.3402 0.0634 Uiso 1.00 calc
H(14) H 0.2635 -0.0241 0.4155 0.0580 Uiso 1.00 calc
H(15) H 0.4584 0.5243 0.3319 0.0777 Uiso 1.00 calc
H(16) H 0.6276 0.5719 0.3696 0.1236 Uiso 1.00 calc
H(17) H 0.6590 0.7223 0.4571 0.1193 Uiso 1.00 calc
H(18) H 0.5147 0.7397 0.5153 0.1195 Uiso 1.00 calc
H(19) H 0.3347 0.6664 0.4785 0.0832 Uiso 1.00 calc
H(20) H -0.1130 0.5172 0.2791 0.0576 Uiso 1.00 calc
H(21) H -0.2880 0.5288 0.2335 0.0604 Uiso 1.00 calc
H(22) H -0.1518 0.0046 0.0263 0.0659 Uiso 1.00 calc
H(23) H -0.2323 -0.0644 -0.0653 0.0953 Uiso 1.00 calc
H(24) H -0.4030 -0.1900 -0.0759 0.0940 Uiso 1.00 calc
H(25) H -0.4923 -0.2616 -0.0006 0.0887 Uiso 1.00 calc
H(26) H -0.4153 -0.2025 0.0911 0.0772 Uiso 1.00 calc
H(27) H -0.0252 -0.0784 0.3148 0.0517 Uiso 1.00 calc
H(28) H 0.0709 -0.0750 0.3998 0.0563 Uiso 1.00 calc
H(29) H 0.1709 0.2279 0.5785 0.2608 Uiso 1.00 calc
H(30) H 0.2444 0.3941 0.5793 0.2608 Uiso 1.00 calc
H(31) H 0.2992 0.2124 0.5900 0.2608 Uiso 1.00 calc
H(32) H -0.6294 0.2360 0.1702 0.1079 Uiso 1.00 calc
H(33) H -0.6461 0.1096 0.1194 0.1079 Uiso 1.00 calc
H(34) H -0.6425 0.3096 0.1096 0.1079 Uiso 1.00 calc
H(35) H -0.0592 0.5375 0.4777 0.1681 Uiso 1.00 calc
H(36) H -0.1727 0.4550 0.4558 0.1681 Uiso 1.00 calc
H(37) H -0.3793 0.0020 0.2397 0.2011 Uiso 1.00 calc
H(38) H -0.4170 -0.0727 0.2948 0.2011 Uiso 1.00 calc

loop_
_atom_site_aniso_label
_atom_site_aniso_U_11
_atom_site_aniso_U_22
_atom_site_aniso_U_33
_atom_site_aniso_U_12
_atom_site_aniso_U_13
_atom_site_aniso_U_23
Pd(1) 0.046(1) 0.035(1) 0.054(1) 0.0030(8) 0.0051(8) 0.0062(9)
Pd(2) 0.050(1) 0.0239(8) 0.0483(10) 0.0036(7) 0.0079(8) 0.0031(7)
Pd(3) 0.052(1) 0.0264(9) 0.048(1) 0.0023(8) 0.0078(8) 0.0049(8)
Pd(4) 0.051(1) 0.0300(10) 0.0453(10) 0.0017(8) 0.0046(8) 0.0024(8)
Cl(1) 0.15(1) 0.117(10) 0.26(2) 0.005(9) 0.11(1) 0.02(1)
Cl(2) 0.103(8) 0.116(9) 0.126(9) -0.007(7) 0.030(7) 0.006(7)
Cl(3) 0.097(9) 0.51(4) 0.109(10) 0.10(2) 0.031(7) -0.02(2)
Cl(4) 0.15(1) 0.106(9) 0.16(1) 0.024(8) 0.028(9) 0.002(9)
F(1) 0.10(2) 0.22(4) 0.16(3) -0.01(2) 0.03(2) -0.06(2)
F(2) 0.25(4) 0.40(7) 0.13(2) -0.05(4) 0.11(3) 0.06(3)
F(3) 0.35(6) 0.12(3) 0.41(7) 0.09(3) 0.18(6) 0.02(4)
F(4) 0.11(2) 0.58(9) 0.17(3) 0.18(4) -0.06(2) -0.18(4)
F(5) 0.31(6) 0.13(3) 0.35(7) -0.06(3) 0.06(5) 0.03(4)
F(6) 0.26(5) 0.39(7) 0.24(5) 0.19(5) 0.09(4) 0.23(5)
F(7) 0.25(4) 0.13(2) 0.21(3) 0.03(2) 0.20(3) 0.02(2)
F(8) 0.16(3) 0.51(8) 0.15(3) -0.13(4) 0.11(2) -0.08(4)
N(1) 0.06(1) 0.07(1) 0.055(2) -0.01(1) -0.005(9) 0.02(1)
N(2) 0.053(2) 0.04(1) 0.06(1) -0.006(9) 0.002(10) -0.007(9)
C(1) 0.06(1) 0.037(3) 0.06(1) -0.01(1) 0.01(1) -0.01(1)
C(2) 0.05(1) 0.028(10) 0.06(1) 0.000(9) 0.028(10) 0.011(10)
C(3) 0.06(1) 0.025(5) 0.05(1) 0.00(1) 0.00(1) -0.008(10)
C(4) 0.07(1) 0.027(8) 0.042(9) 0.013(8) 0.049(9) 0.018(8)
C(5) 0.07(1) 0.024(3) 0.05(1) 0.00(1) 0.029(10) 0.015(8)
C(6) 0.05(1) 0.026(7) 0.05(1) 0.009(9) 0.014(9) 0.007(7)
C(7) 0.06(1) 0.04(1) 0.03(1) 0.01(1) -0.010(9) 0.004(9)
C(8) 0.03(1) 0.035(5) 0.08(1) 0.013(10) -0.020(10) -0.03(1)
C(9) 0.05(1) 0.033(5) 0.08(2) 0.00(1) 0.01(1) -0.01(1)
C(10) 0.05(1) 0.04(1) 0.06(1) 0.009(10) 0.019(10) -0.01(1)
C(11) 0.06(1) 0.027(3) 0.04(1) 0.003(9) 0.046(9) 0.006(9)
C(12) 0.06(1) 0.019(7) 0.043(9) 0.000(6) 0.035(9) -0.007(7)
C(13) 0.040(9) 0.026(3) 0.051(10) 0.002(9) 0.018(9) -0.008(10)
C(14) 0.037(9) 0.032(8) 0.06(1) 0.011(7) 0.035(8) 0.008(10)
C(15) 0.02(1) 0.040(10) 0.07(1) 0.004(9) 0.006(8) -0.010(10)
C(16) 0.038(10) 0.034(3) 0.06(1) 0.017(8) -0.007(10) 0.02(1)
C(17) 0.06(1) 0.021(9) 0.06(1) 0.012(9) -0.005(9) 0.015(9)
C(18) 0.08(2) 0.06(2) 0.05(2) -0.02(1) 0.02(1) 0.00(1)
C(19) 0.07(2) 0.07(2) 0.15(3) -0.01(2) 0.00(2) 0.02(2)
C(20) 0.06(2) 0.09(3) 0.14(3) -0.02(2) -0.04(2) 0.04(2)
C(21) 0.10(2) 0.06(2) 0.08(2) -0.03(2) -0.03(2) -0.04(2)
C(22) 0.07(1) 0.07(2) 0.06(1) 0.02(1) 0.02(1) -0.01(1)
C(23) 0.07(1) 0.05(1) 0.04(1) 0.00(1) 0.015(9) 0.02(1)
C(24) 0.05(1) 0.04(1) 0.08(1) -0.02(1) 0.02(1) -0.04(1)
C(25) 0.05(1) 0.03(1) 0.07(1) 0.008(9) 0.005(10) 0.01(1)
C(26) 0.05(2) 0.04(1) 0.07(1) 0.01(1) 0.02(1) -0.01(1)
C(27) 0.10(2) 0.10(2) 0.06(1) -0.02(2) 0.04(2) -0.02(2)
C(28) 0.10(2) 0.07(2) 0.09(2) 0.00(2) 0.00(2) 0.00(2)
C(29) 0.05(2) 0.08(2) 0.10(2) 0.01(2) -0.03(1) 0.02(2)
C(30) 0.05(1) 0.03(1) 0.11(2) 0.004(9) -0.03(2) 0.00(1)
C(31) 0.03(1) 0.04(1) 0.06(1) -0.016(9) 0.018(8) 0.01(1)
C(32) 0.04(1) 0.03(1) 0.07(1) -0.02(1) -0.01(1) 0.00(1)
C(33) 0.11(2) 0.05(1) 0.052(9) -0.03(2) 0.00(1) 0.00(1)
C(34) 0.36(9) 0.13(4) 0.048(10) 0.02(6) 0.03(3) 0.03(2)
C(35) 0.052(6) 0.026(10) 0.08(2) 0.003(10) 0.00(1) 0.01(1)
C(36) 0.052(6) 0.10(3) 0.10(2) 0.00(2) 0.00(2) 0.05(2)
C(37) 0.15(4) 0.10(2) 0.19(5) -0.02(2) 0.09(4) 0.05(2)
C(38) 0.13(3) 0.15(4) 0.18(5) 0.09(3) -0.07(3) -0.01(4)
B(1) 0.07(1) 0.10(2) 0.22(3) -0.04(2) 0.08(2) -0.11(2)

loop_
_atom_type_symbol
_atom_type_description
_atom_type_scat_dispersion_real
_atom_type_scat_dispersion_imag
_atom_type_scat_source
C C 0.003 0.002
;International Tables for Crystallography
(1992, Vol. C, Tables 4.2.6.8 and 6.1.1.1)
;
H H 0.000 0.000
;International Tables for Crystallography
(1992, Vol. C, Table 6.1.1.2)
;
N N 0.006 0.003
;International Tables for Crystallography
(1992, Vol. C, Tables 4.2.6.8 and 6.1.1.1)
;
B B 0.001 0.001
;International Tables for Crystallography
(1992, Vol. C, Tables 4.2.6.8 and 6.1.1.1)
;
F F 0.017 0.010
;International Tables for Crystallography
(1992, Vol. C, Tables 4.2.6.8 and 6.1.1.1)
;
Pd Pd -0.999 1.007
;International Tables for Crystallography
(1992, Vol. C, Tables 4.2.6.8 and 6.1.1.1)
;
Cl Cl 0.148 0.159
;International Tables for Crystallography
(1992, Vol. C, Tables 4.2.6.8 and 6.1.1.1)
;

loop_
_geom_angle_atom_site_label_1
_geom_angle_atom_site_label_2
_geom_angle_atom_site_label_3
_geom_angle
_geom_angle_publ_flag
Pd(2) Pd(1) N(1) 156.7(6) yes
Pd(2) Pd(1) C(1) 94.6(9) yes
Pd(2) Pd(1) C(2) 62.0(7) yes
Pd(2) Pd(1) C(15) 72.7(8) yes
Pd(2) Pd(1) C(16) 87.5(7) yes
N(1) Pd(1) C(1) 87(1) yes
N(1) Pd(1) C(2) 121.8(10) yes
N(1) Pd(1) C(15) 114(1) yes
N(1) Pd(1) C(16) 88(1) yes
C(1) Pd(1) C(2) 34(1) yes
C(1) Pd(1) C(15) 151(1) yes
C(1) Pd(1) C(16) 175(1) yes
C(2) Pd(1) C(15) 122(1) yes
C(2) Pd(1) C(16) 148(1) yes
C(15) Pd(1) C(16) 33(1) yes
Pd(1) Pd(2) Pd(3) 161.43(9) yes
Pd(1) Pd(2) C(3) 80.0(8) yes
Pd(1) Pd(2) C(4) 115.4(8) yes
Pd(1) Pd(2) C(13) 96.9(8) yes
Pd(1) Pd(2) C(14) 76.3(7) yes
Pd(3) Pd(2) C(3) 99.7(9) yes
Pd(3) Pd(2) C(4) 68.7(8) yes
Pd(3) Pd(2) C(13) 78.0(8) yes
Pd(3) Pd(2) C(14) 107.8(7) yes
C(3) Pd(2) C(4) 36(1) yes
C(3) Pd(2) C(13) 163(1) yes
C(3) Pd(2) C(14) 151(1) yes
C(4) Pd(2) C(13) 146(1) yes
C(4) Pd(2) C(14) 154.6(8) yes
C(13) Pd(2) C(14) 38.5(9) yes
Pd(2) Pd(3) Pd(4) 161.63(9) yes
Pd(2) Pd(3) C(5) 78.4(9) yes
Pd(2) Pd(3) C(6) 105.3(7) yes
Pd(2) Pd(3) C(11) 98.2(9) yes
Pd(2) Pd(3) C(12) 67.1(7) yes
Pd(4) Pd(3) C(5) 96.4(9) yes
Pd(4) Pd(3) C(6) 78.1(7) yes
Pd(4) Pd(3) C(11) 82.4(9) yes
Pd(4) Pd(3) C(12) 118.0(7) yes
C(5) Pd(3) C(6) 35(1) yes
C(5) Pd(3) C(11) 165.7(9) yes
C(5) Pd(3) C(12) 145(1) yes
C(6) Pd(3) C(11) 154(1) yes
C(6) Pd(3) C(12) 152.2(9) yes
C(11) Pd(3) C(12) 36(1) yes
Pd(3) Pd(4) N(2) 158.3(7) yes
Pd(3) Pd(4) C(7) 71.0(6) yes
Pd(3) Pd(4) C(8) 87.9(7) yes
Pd(3) Pd(4) C(9) 91.5(9) yes
Pd(3) Pd(4) C(10) 58.9(7) yes
N(2) Pd(4) C(7) 115.2(9) yes
N(2) Pd(4) C(8) 87.8(9) yes
N(2) Pd(4) C(9) 92(1) yes
N(2) Pd(4) C(10) 126.2(9) yes
C(7) Pd(4) C(8) 35(1) yes
C(7) Pd(4) C(9) 144(1) yes
C(7) Pd(4) C(10) 116.3(10) yes
C(8) Pd(4) C(9) 179(1) yes
C(8) Pd(4) C(10) 145.7(10) yes
C(9) Pd(4) C(10) 33(1) yes
Pd(1) N(1) C(33) 160(2) yes
Pd(4) N(2) C(35) 167(2) yes
Pd(1) C(1) C(2) 83(1) yes
Pd(1) C(1) C(17) 107(1) yes
C(2) C(1) C(17) 119(2) yes
Pd(1) C(2) C(1) 62(1) yes
Pd(1) C(2) C(3) 102(1) yes
C(1) C(2) C(3) 125(2) yes
Pd(2) C(3) C(2) 92(1) yes
Pd(2) C(3) C(4) 76(1) yes
C(2) C(3) C(4) 129(2) yes
Pd(2) C(4) C(3) 67(1) yes
Pd(2) C(4) C(5) 110(1) yes
C(3) C(4) C(5) 129(2) yes
Pd(3) C(5) C(4) 95(1) yes
Pd(3) C(5) C(6) 75(1) yes
Pd(3) C(5) C(23) 99(1) yes
C(4) C(5) C(6) 120(2) yes
C(4) C(5) C(23) 120(2) yes
C(6) C(5) C(23) 119(2) yes
Pd(3) C(6) C(5) 69(1) yes
Pd(3) C(6) C(7) 101(1) yes
C(5) C(6) C(7) 121(2) yes
Pd(4) C(7) C(6) 109(1) yes
Pd(4) C(7) C(8) 67(1) yes
C(6) C(7) C(8) 119(2) yes
Pd(4) C(8) C(7) 76(1) yes
Pd(4) C(8) C(24) 105(1) yes
C(7) C(8) C(24) 117(2) yes
Pd(4) C(9) C(10) 83(1) yes
Pd(4) C(9) C(25) 105(1) yes
C(10) C(9) C(25) 128(2) yes
Pd(4) C(10) C(9) 63(1) yes
Pd(4) C(10) C(11) 105(1) yes
C(9) C(10) C(11) 126(2) yes
Pd(3) C(11) C(10) 88(1) yes
Pd(3) C(11) C(12) 77(1) yes
C(10) C(11) C(12) 127(2) yes
Pd(3) C(12) C(11) 66(1) yes
Pd(3) C(12) C(13) 111(1) yes
C(11) C(12) C(13) 123(2) yes
Pd(2) C(13) C(12) 92(1) yes
Pd(2) C(13) C(14) 72(1) yes
Pd(2) C(13) C(31) 99(1) yes
C(12) C(13) C(14) 115(2) yes
C(12) C(13) C(31) 127(2) yes
C(14) C(13) C(31) 116(2) yes
Pd(2) C(14) C(13) 68(1) yes
Pd(2) C(14) C(15) 102(1) yes
C(13) C(14) C(15) 117(2) yes
Pd(1) C(15) C(14) 108(1) yes
Pd(1) C(15) C(16) 70(1) yes
C(14) C(15) C(16) 121(2) yes
Pd(1) C(16) C(15) 76(1) yes
Pd(1) C(16) C(32) 104(1) yes
C(15) C(16) C(32) 119(2) yes
C(1) C(17) C(18) 126(2) yes
C(1) C(17) C(22) 120(2) yes
C(18) C(17) C(22) 113(2) yes
C(17) C(18) C(19) 123(3) yes
C(18) C(19) C(20) 120(4) yes
C(19) C(20) C(21) 121(3) yes
C(20) C(21) C(22) 120(3) yes
C(17) C(22) C(21) 119(3) yes
C(5) C(23) C(24) 117(2) yes
C(8) C(24) C(23) 123(2) yes
C(9) C(25) C(26) 120(2) yes
C(9) C(25) C(30) 124(2) yes
C(26) C(25) C(30) 115(3) yes
C(25) C(26) C(27) 123(3) yes
C(26) C(27) C(28) 117(3) yes
C(27) C(28) C(29) 122(3) yes
C(28) C(29) C(30) 120(3) yes
C(25) C(30) C(29) 121(3) yes
C(13) C(31) C(32) 120(2) yes
C(16) C(32) C(31) 124(2) yes
N(1) C(33) C(34) 165(4) yes
N(2) C(35) C(36) 176(3) yes
Cl(1) C(37) Cl(2) 109(3) yes
Cl(3) C(38) Cl(4) 118(4) yes
F(1) B(1) F(2) 106(4) yes
F(1) B(1) F(3) 103(8) yes
F(1) B(1) F(4) 105(4) yes
F(2) B(1) F(3) 102(5) yes
F(2) B(1) F(4) 118(9) yes
F(3) B(1) F(4) 119(6) yes
F(5) B(2) F(6) 109(4) yes
F(5) B(2) F(7) 103(4) yes
F(5) B(2) F(8) 114(5) yes
F(6) B(2) F(7) 112(3) yes
F(6) B(2) F(8) 111(4) yes
F(7) B(2) F(8) 104(3) yes

loop_
_geom_bond_atom_site_label_1
_geom_bond_atom_site_label_2
_geom_bond_distance
_geom_bond_publ_flag
Pd(1) Pd(2) 2.638(3) yes
Pd(1) N(1) 2.11(2) yes
Pd(1) C(1) 2.15(3) yes
Pd(1) C(2) 2.41(2) yes
Pd(1) C(15) 2.30(3) yes
Pd(1) C(16) 2.23(2) yes
Pd(2) Pd(3) 2.641(3) yes
Pd(2) C(3) 2.10(2) yes
Pd(2) C(4) 2.22(2) yes
Pd(2) C(13) 2.23(2) yes
Pd(2) C(14) 2.28(2) yes
Pd(3) Pd(4) 2.643(3) yes
Pd(3) C(5) 2.19(2) yes
Pd(3) C(6) 2.27(2) yes
Pd(3) C(11) 2.10(2) yes
Pd(3) C(12) 2.24(2) yes
Pd(4) N(2) 2.05(2) yes
Pd(4) C(7) 2.35(3) yes
Pd(4) C(8) 2.23(2) yes
Pd(4) C(9) 2.20(3) yes
Pd(4) C(10) 2.45(3) yes
Cl(1) C(37) 1.83(6) yes
Cl(2) C(37) 1.67(5) yes
Cl(3) C(38) 1.57(5) yes
Cl(4) C(38) 1.69(5) yes
F(1) B(1) 1.35(6) yes
F(2) B(1) 1.23(7) yes
F(3) B(1) 1.21(8) yes
F(4) B(1) 1.12(6) yes
F(5) B(2) 1.25(5) yes
F(6) B(2) 1.40(5) yes
F(7) B(2) 1.33(4) yes
F(8) B(2) 1.22(5) yes
N(1) C(33) 1.14(4) yes
N(2) C(35) 1.14(3) yes
C(1) C(2) 1.37(4) yes
C(1) C(17) 1.44(4) yes
C(2) C(3) 1.44(4) yes
C(3) C(4) 1.35(4) yes
C(4) C(5) 1.48(4) yes
C(5) C(6) 1.35(4) yes
C(5) C(23) 1.45(4) yes
C(6) C(7) 1.41(4) yes
C(7) C(8) 1.40(4) yes
C(8) C(24) 1.39(4) yes
C(9) C(10) 1.37(4) yes
C(9) C(25) 1.44(4) yes
C(10) C(11) 1.43(4) yes
C(11) C(12) 1.37(4) yes
C(12) C(13) 1.45(4) yes
C(13) C(14) 1.49(4) yes
C(13) C(31) 1.43(4) yes
C(14) C(15) 1.42(4) yes
C(15) C(16) 1.30(4) yes
C(16) C(32) 1.41(4) yes
C(17) C(18) 1.45(4) yes
C(17) C(22) 1.50(4) yes
C(18) C(19) 1.28(5) yes
C(19) C(20) 1.41(6) yes
C(20) C(21) 1.33(6) yes
C(21) C(22) 1.37(5) yes
C(23) C(24) 1.36(4) yes
C(25) C(26) 1.41(4) yes
C(25) C(30) 1.34(4) yes
C(26) C(27) 1.39(5) yes
C(27) C(28) 1.32(5) yes
C(28) C(29) 1.31(5) yes
C(29) C(30) 1.42(5) yes
C(31) C(32) 1.29(4) yes
C(33) C(34) 1.47(5) yes
C(35) C(36) 1.44(4) yes

loop_
_geom_contact_atom_site_label_1
_geom_contact_atom_site_label_2
_geom_contact_distance
_geom_contact_site_symmetry_2
Pd(1) Pd(2) 2.638(3) .
Pd(2) Pd(3) 2.641(3) .
Pd(3) Pd(4) 2.643(3) .
Pd(1) Cl(1) 3.58(1) .
Pd(3) F(1) 3.40(3) 2_564
Cl(1) C(32) 3.53(3) .
Cl(2) F(4) 3.60(3) .
Cl(4) F(6) 3.52(5) 1_565
Cl(4) C(18) 3.57(4) 1_455
F(1) C(36) 3.27(5) 2_665
F(1) C(12) 3.41(4) 2_565
F(1) C(34) 3.46(8) 1_565
F(1) C(10) 3.49(4) 2_565
F(2) C(33) 3.36(7) 1_565
F(2) C(16) 3.38(4) 1_565
F(2) C(32) 3.38(5) 1_565
F(2) C(22) 3.45(6) .
F(3) C(34) 3.11(7) .
F(3) C(33) 3.41(5) .
F(4) C(37) 3.33(8) .
F(4) C(26) 3.42(4) 2_565
F(5) C(36) 3.18(5) .
F(5) C(35) 3.23(5) .
F(5) C(38) 3.33(8) .
F(5) C(34) 3.52(8) 2_454
F(6) C(18) 3.20(5) 1_445
F(6) C(38) 3.36(10) .
F(6) C(24) 3.48(6) 1_545
F(6) C(19) 3.58(7) 1_445
F(7) C(35) 3.17(4) 1_545
F(7) C(34) 3.19(9) 2_454
F(7) C(36) 3.19(5) 1_545
F(7) C(30) 3.41(4) .
F(7) C(8) 3.57(5) 1_545
F(7) N(2) 3.57(4) 1_545
F(8) C(34) 3.30(7) 2_454
F(8) C(2) 3.41(4) 1_445
F(8) C(4) 3.43(4) 1_445
F(8) C(36) 3.51(7) 1_545
C(1) C(16) 3.34(4) 1_565
C(3) C(31) 3.41(4) 1_565
C(3) C(13) 3.45(3) 1_565
C(4) C(13) 3.55(3) 1_565
C(4) C(12) 3.58(3) 1_565
C(5) C(11) 3.44(3) 1_565
C(7) C(9) 3.49(4) 1_565
C(8) C(9) 3.41(4) 1_565
C(16) C(17) 3.49(3) 1_545
C(34) B(2) 3.58(7) 2_655

loop_
_geom_torsion_atom_site_label_1
_geom_torsion_atom_site_label_2
_geom_torsion_atom_site_label_3
_geom_torsion_atom_site_label_4
_geom_torsion
_geom_torsion_publ_flag
Pd(1) Pd(2) Pd(3) Pd(4) 17.7(5) yes
Pd(1) Pd(2) Pd(3) C(5) 92.9(8) yes
Pd(1) Pd(2) Pd(3) C(6) 116.0(7) yes
Pd(1) Pd(2) Pd(3) C(11) -72.9(7) yes
Pd(1) Pd(2) Pd(3) C(12) -92.3(7) yes
Pd(1) Pd(2) C(3) C(2) 37(1) yes
Pd(1) Pd(2) C(3) C(4) 167(1) yes
Pd(1) Pd(2) C(4) C(3) -13(1) yes
Pd(1) Pd(2) C(4) C(5) -138(1) yes
Pd(1) Pd(2) C(13) C(12) -173(1) yes
Pd(1) Pd(2) C(13) C(14) -57(1) yes
Pd(1) Pd(2) C(13) C(31) 56(1) yes
Pd(1) Pd(2) C(14) C(13) 120(1) yes
Pd(1) Pd(2) C(14) C(15) 5(1) yes
Pd(1) N(1) C(33) C(34) -157(13) yes
Pd(1) C(1) C(2) C(3) 86(2) yes
Pd(1) C(1) C(17) C(18) 73(3) yes
Pd(1) C(1) C(17) C(22) -108(2) yes
Pd(1) C(2) C(1) C(17) 106(2) yes
Pd(1) C(2) C(3) Pd(2) -42(1) yes
Pd(1) C(2) C(3) C(4) -117(2) yes
Pd(1) C(15) C(14) Pd(2) -5(1) yes
Pd(1) C(15) C(14) C(13) -78(2) yes
Pd(1) C(15) C(16) C(32) 99(2) yes
Pd(1) C(16) C(15) C(14) -99(2) yes
Pd(1) C(16) C(32) C(31) 83(3) yes
Pd(2) Pd(1) N(1) C(33) 0(8) yes
Pd(2) Pd(1) C(1) C(2) -17(1) yes
Pd(2) Pd(1) C(1) C(17) -136(2) yes
Pd(2) Pd(1) C(2) C(1) 160(2) yes
Pd(2) Pd(1) C(2) C(3) 37(1) yes
Pd(2) Pd(1) C(15) C(14) 5(1) yes
Pd(2) Pd(1) C(15) C(16) -112(1) yes
Pd(2) Pd(1) C(16) C(15) 61(1) yes
Pd(2) Pd(1) C(16) C(32) -55(2) yes
Pd(2) Pd(3) Pd(4) N(2) -8(1) yes
Pd(2) Pd(3) Pd(4) C(7) 102.5(8) yes
Pd(2) Pd(3) Pd(4) C(8) 70.6(10) yes
Pd(2) Pd(3) Pd(4) C(9) -109.3(9) yes
Pd(2) Pd(3) Pd(4) C(10) -118.4(8) yes
Pd(2) Pd(3) C(5) C(4) 19(1) yes
Pd(2) Pd(3) C(5) C(6) 139(1) yes
Pd(2) Pd(3) C(5) C(23) -102(1) yes
Pd(2) Pd(3) C(6) C(5) -41(1) yes
Pd(2) Pd(3) C(6) C(7) -160(1) yes
Pd(2) Pd(3) C(11) C(10) -159(1) yes
Pd(2) Pd(3) C(11) C(12) -30(1) yes
Pd(2) Pd(3) C(12) C(11) 146(1) yes
Pd(2) Pd(3) C(12) C(13) 27(1) yes
Pd(2) C(3) C(2) C(1) -107(2) yes
Pd(2) C(3) C(4) C(5) 98(2) yes
Pd(2) C(4) C(3) C(2) 82(2) yes
Pd(2) C(4) C(5) Pd(3) -24(1) yes
Pd(2) C(4) C(5) C(6) -100(2) yes
Pd(2) C(4) C(5) C(23) 80(2) yes
Pd(2) C(13) C(12) Pd(3) -30(1) yes
Pd(2) C(13) C(12) C(11) -105(2) yes
Pd(2) C(13) C(14) C(15) 93(2) yes
Pd(2) C(13) C(31) C(32) -76(2) yes
Pd(2) C(14) C(13) C(12) 84(1) yes
Pd(2) C(14) C(13) C(31) -92(1) yes
Pd(2) C(14) C(15) C(16) 71(2) yes
Pd(3) Pd(2) Pd(1) N(1) -9(1) yes
Pd(3) Pd(2) Pd(1) C(1) -104(1) yes
Pd(3) Pd(2) Pd(1) C(2) -115.0(7) yes
Pd(3) Pd(2) Pd(1) C(15) 102.2(8) yes
Pd(3) Pd(2) Pd(1) C(16) 71.7(8) yes
Pd(3) Pd(2) C(3) C(2) -161(1) yes
Pd(3) Pd(2) C(3) C(4) -31(1) yes
Pd(3) Pd(2) C(4) C(3) 146(1) yes
Pd(3) Pd(2) C(4) C(5) 21(1) yes
Pd(3) Pd(2) C(13) C(12) 24(1) yes
Pd(3) Pd(2) C(13) C(14) 140(1) yes
Pd(3) Pd(2) C(13) C(31) -104(1) yes
Pd(3) Pd(2) C(14) C(13) -40(1) yes
Pd(3) Pd(2) C(14) C(15) -156(1) yes
Pd(3) Pd(4) N(2) C(35) 17(11) yes
Pd(3) Pd(4) C(7) C(6) 0(1) yes
Pd(3) Pd(4) C(7) C(8) -114(1) yes
Pd(3) Pd(4) C(8) C(7) 59(1) yes
Pd(3) Pd(4) C(8) C(24) -56(1) yes
Pd(3) Pd(4) C(9) C(10) -14(1) yes
Pd(3) Pd(4) C(9) C(25) -142(1) yes
Pd(3) Pd(4) C(10) C(9) 163(2) yes
Pd(3) Pd(4) C(10) C(11) 40(1) yes
Pd(3) C(5) C(4) C(3) -101(2) yes
Pd(3) C(5) C(6) C(7) 91(2) yes
Pd(3) C(5) C(23) C(24) -79(2) yes
Pd(3) C(6) C(5) C(4) 88(2) yes
Pd(3) C(6) C(5) C(23) -92(2) yes
Pd(3) C(6) C(7) Pd(4) 0(1) yes
Pd(3) C(6) C(7) C(8) 74(2) yes
Pd(3) C(11) C(10) Pd(4) -44(1) yes
Pd(3) C(11) C(10) C(9) -111(2) yes
Pd(3) C(11) C(12) C(13) 100(2) yes
Pd(3) C(12) C(11) C(10) 78(2) yes
Pd(3) C(12) C(13) C(14) -102(2) yes
Pd(3) C(12) C(13) C(31) 73(2) yes
Pd(4) Pd(3) Pd(2) C(3) -69.8(10) yes
Pd(4) Pd(3) Pd(2) C(4) -88.9(6) yes
Pd(4) Pd(3) Pd(2) C(13) 93.3(8) yes
Pd(4) Pd(3) Pd(2) C(14) 117.9(6) yes
Pd(4) Pd(3) C(5) C(4) -178(1) yes
Pd(4) Pd(3) C(5) C(6) -58(1) yes
Pd(4) Pd(3) C(5) C(23) 59(1) yes
Pd(4) Pd(3) C(6) C(5) 119(1) yes
Pd(4) Pd(3) C(6) C(7) 0(1) yes
Pd(4) Pd(3) C(11) C(10) 38(1) yes
Pd(4) Pd(3) C(11) C(12) 167(1) yes
Pd(4) Pd(3) C(12) C(11) -13(1) yes
Pd(4) Pd(3) C(12) C(13) -132(1) yes
Pd(4) N(2) C(35) C(36) 150(41) yes
Pd(4) C(7) C(6) C(5) -73(2) yes
Pd(4) C(7) C(8) C(24) 100(2) yes
Pd(4) C(8) C(7) C(6) -99(2) yes
Pd(4) C(8) C(24) C(23) 80(2) yes
Pd(4) C(9) C(10) C(11) 90(2) yes
Pd(4) C(9) C(25) C(26) 75(2) yes
Pd(4) C(9) C(25) C(30) -104(2) yes
Pd(4) C(10) C(9) C(25) 104(3) yes
Pd(4) C(10) C(11) C(12) -116(2) yes
N(1) Pd(1) Pd(2) C(3) 81(2) yes
N(1) Pd(1) Pd(2) C(4) 89(1) yes
N(1) Pd(1) Pd(2) C(13) -81(1) yes
N(1) Pd(1) Pd(2) C(14) -114(1) yes
N(1) Pd(1) C(1) C(2) -174(1) yes
N(1) Pd(1) C(1) C(17) 66(2) yes
N(1) Pd(1) C(2) C(1) 6(2) yes
N(1) Pd(1) C(2) C(3) -116(1) yes
N(1) Pd(1) C(15) C(14) 161(1) yes
N(1) Pd(1) C(15) C(16) 43(1) yes
N(1) Pd(1) C(16) C(15) -141(1) yes
N(1) Pd(1) C(16) C(32) 101(2) yes
N(2) Pd(4) Pd(3) C(5) -80(1) yes
N(2) Pd(4) Pd(3) C(6) -110(1) yes
N(2) Pd(4) Pd(3) C(11) 85(1) yes
N(2) Pd(4) Pd(3) C(12) 93(1) yes
N(2) Pd(4) C(7) C(6) 157(1) yes
N(2) Pd(4) C(7) C(8) 42(1) yes
N(2) Pd(4) C(8) C(7) -141(1) yes
N(2) Pd(4) C(8) C(24) 102(2) yes
N(2) Pd(4) C(9) C(10) -172(1) yes
N(2) Pd(4) C(9) C(25) 58(2) yes
N(2) Pd(4) C(10) C(9) 8(2) yes
N(2) Pd(4) C(10) C(11) -114(1) yes
C(1) Pd(1) Pd(2) C(3) -13(1) yes
C(1) Pd(1) Pd(2) C(4) -5(1) yes
C(1) Pd(1) Pd(2) C(13) -176(1) yes
C(1) Pd(1) Pd(2) C(14) 150(1) yes
C(1) Pd(1) N(1) C(33) 96(7) yes
C(1) Pd(1) C(2) C(3) -123(2) yes
C(1) Pd(1) C(15) C(14) -61(3) yes
C(1) Pd(1) C(15) C(16) -179(2) yes
C(1) Pd(1) C(16) C(15) 178(14) yes
C(1) Pd(1) C(16) C(32) 61(16) yes
C(1) C(2) Pd(1) C(15) -156(1) yes
C(1) C(2) Pd(1) C(16) 173(2) yes
C(1) C(2) C(3) C(4) 177(2) yes
C(1) C(17) C(18) C(19) 177(3) yes
C(1) C(17) C(22) C(21) -178(3) yes
C(2) Pd(1) Pd(2) C(3) -24(1) yes
C(2) Pd(1) Pd(2) C(4) -16.4(9) yes
C(2) Pd(1) Pd(2) C(13) 172.3(10) yes
C(2) Pd(1) Pd(2) C(14) 139.6(9) yes
C(2) Pd(1) N(1) C(33) 92(7) yes
C(2) Pd(1) C(1) C(17) -119(3) yes
C(2) Pd(1) C(15) C(14) -33(2) yes
C(2) Pd(1) C(15) C(16) -151(1) yes
C(2) Pd(1) C(16) C(15) 50(2) yes
C(2) Pd(1) C(16) C(32) -67(2) yes
C(2) C(1) Pd(1) C(15) 44(3) yes
C(2) C(1) Pd(1) C(16) -134(14) yes
C(2) C(1) C(17) C(18) -18(4) yes
C(2) C(1) C(17) C(22) 159(2) yes
C(2) C(3) Pd(2) C(4) -130(2) yes
C(2) C(3) Pd(2) C(13) 117(4) yes
C(2) C(3) Pd(2) C(14) 3(3) yes
C(2) C(3) C(4) C(5) -179(2) yes
C(3) Pd(2) Pd(1) C(15) -167(1) yes
C(3) Pd(2) Pd(1) C(16) 162(1) yes
C(3) Pd(2) Pd(3) C(5) 5(1) yes
C(3) Pd(2) Pd(3) C(6) 28(1) yes
C(3) Pd(2) Pd(3) C(11) -160(1) yes
C(3) Pd(2) Pd(3) C(12) -179(1) yes
C(3) Pd(2) C(4) C(5) -125(2) yes
C(3) Pd(2) C(13) C(12) 108(4) yes
C(3) Pd(2) C(13) C(14) -135(3) yes
C(3) Pd(2) C(13) C(31) -21(5) yes
C(3) Pd(2) C(14) C(13) 155(2) yes
C(3) Pd(2) C(14) C(15) 39(2) yes
C(3) C(2) Pd(1) C(15) 80(1) yes
C(3) C(2) Pd(1) C(16) 50(2) yes
C(3) C(2) C(1) C(17) -166(2) yes
C(3) C(4) Pd(2) C(13) 150(2) yes
C(3) C(4) Pd(2) C(14) -126(2) yes
C(3) C(4) C(5) C(6) -177(2) yes
C(3) C(4) C(5) C(23) 3(3) yes
C(4) Pd(2) Pd(1) C(15) -159.1(9) yes
C(4) Pd(2) Pd(1) C(16) 170.4(10) yes
C(4) Pd(2) Pd(3) C(5) -13.6(9) yes
C(4) Pd(2) Pd(3) C(6) 9.5(9) yes
C(4) Pd(2) Pd(3) C(11) -179.5(9) yes
C(4) Pd(2) Pd(3) C(12) 161.1(8) yes
C(4) Pd(2) C(13) C(12) 20(2) yes
C(4) Pd(2) C(13) C(14) 136(1) yes
C(4) Pd(2) C(13) C(31) -108(2) yes
C(4) Pd(2) C(14) C(13) -118(2) yes
C(4) Pd(2) C(14) C(15) 126(2) yes
C(4) C(3) Pd(2) C(13) -111(4) yes
C(4) C(3) Pd(2) C(14) 133(1) yes
C(4) C(5) Pd(3) C(6) -119(2) yes
C(4) C(5) Pd(3) C(11) 97(5) yes
C(4) C(5) Pd(3) C(12) 10(2) yes
C(4) C(5) C(6) C(7) 179(2) yes
C(4) C(5) C(23) C(24) 178(2) yes
C(5) Pd(3) Pd(2) C(13) 168.6(10) yes
C(5) Pd(3) Pd(2) C(14) -166.9(9) yes
C(5) Pd(3) Pd(4) C(7) 30.1(10) yes
C(5) Pd(3) Pd(4) C(8) -1(1) yes
C(5) Pd(3) Pd(4) C(9) 178(1) yes
C(5) Pd(3) Pd(4) C(10) 169(1) yes
C(5) Pd(3) C(6) C(7) -119(2) yes
C(5) Pd(3) C(11) C(10) 124(5) yes
C(5) Pd(3) C(11) C(12) -106(5) yes
C(5) Pd(3) C(12) C(11) 155(1) yes
C(5) Pd(3) C(12) C(13) 36(2) yes
C(5) C(4) Pd(2) C(13) 25(2) yes
C(5) C(4) Pd(2) C(14) 108(2) yes
C(5) C(6) Pd(3) C(11) 159(2) yes
C(5) C(6) Pd(3) C(12) -111(2) yes
C(5) C(6) C(7) C(8) 1(3) yes
C(5) C(23) C(24) C(8) 2(4) yes
C(6) Pd(3) Pd(2) C(13) -168.3(10) yes
C(6) Pd(3) Pd(2) C(14) -143.7(9) yes
C(6) Pd(3) Pd(4) C(7) -0.3(10) yes
C(6) Pd(3) Pd(4) C(8) -32(1) yes
C(6) Pd(3) Pd(4) C(9) 147(1) yes
C(6) Pd(3) Pd(4) C(10) 138(1) yes
C(6) Pd(3) C(5) C(23) 118(2) yes
C(6) Pd(3) C(11) C(10) 0(3) yes
C(6) Pd(3) C(11) C(12) 128(2) yes
C(6) Pd(3) C(12) C(11) -134(2) yes
C(6) Pd(3) C(12) C(13) 106(2) yes
C(6) C(5) Pd(3) C(11) -143(5) yes
C(6) C(5) Pd(3) C(12) 130(1) yes
C(6) C(5) C(23) C(24) 0(3) yes
C(6) C(7) Pd(4) C(8) 115(2) yes
C(6) C(7) Pd(4) C(9) -63(2) yes
C(6) C(7) Pd(4) C(10) -38(2) yes
C(6) C(7) C(8) C(24) 0(3) yes
C(7) Pd(4) Pd(3) C(11) -164.4(9) yes
C(7) Pd(4) Pd(3) C(12) -156.0(9) yes
C(7) Pd(4) N(2) C(35) -84(9) yes
C(7) Pd(4) C(8) C(24) -115(2) yes
C(7) Pd(4) C(9) C(10) 44(2) yes
C(7) Pd(4) C(9) C(25) -84(2) yes
C(7) Pd(4) C(10) C(9) -152(1) yes
C(7) Pd(4) C(10) C(11) 83(1) yes
C(7) C(6) Pd(3) C(11) 40(3) yes
C(7) C(6) Pd(3) C(12) 129(2) yes
C(7) C(6) C(5) C(23) -1(3) yes
C(7) C(8) Pd(4) C(9) 76.0 yes
C(7) C(8) Pd(4) C(10) 45(2) yes
C(7) C(8) C(24) C(23) -2(4) yes
C(8) Pd(4) Pd(3) C(11) 163(1) yes
C(8) Pd(4) Pd(3) C(12) 172(1) yes
C(8) Pd(4) N(2) C(35) -60(9) yes
C(8) Pd(4) C(9) C(10) -30.8 yes
C(8) Pd(4) C(9) C(25) -159.4 yes
C(8) Pd(4) C(10) C(9) 179(2) yes
C(8) Pd(4) C(10) C(11) 56(2) yes
C(8) C(7) Pd(4) C(9) -179(2) yes
C(8) C(7) Pd(4) C(10) -153(1) yes
C(9) Pd(4) Pd(3) C(11) -16.1(10) yes
C(9) Pd(4) Pd(3) C(12) -7(1) yes
C(9) Pd(4) N(2) C(35) 118(9) yes
C(9) Pd(4) C(8) C(24) -39.8 yes
C(9) Pd(4) C(10) C(11) -123(2) yes
C(9) C(10) C(11) C(12) 175(2) yes
C(9) C(25) C(26) C(27) 175(3) yes
C(9) C(25) C(30) C(29) -176(2) yes
C(10) Pd(4) Pd(3) C(11) -25.2(10) yes
C(10) Pd(4) Pd(3) C(12) -16(1) yes
C(10) Pd(4) N(2) C(35) 113(9) yes
C(10) Pd(4) C(8) C(24) -70(2) yes
C(10) Pd(4) C(9) C(25) -128(3) yes
C(10) C(9) C(25) C(26) -18(4) yes
C(10) C(9) C(25) C(30) 161(2) yes
C(10) C(11) Pd(3) C(12) -128(2) yes
C(10) C(11) C(12) C(13) 178(2) yes
C(11) Pd(3) Pd(2) C(13) 2.7(9) yes
C(11) Pd(3) Pd(2) C(14) 27.3(9) yes
C(11) Pd(3) C(5) C(23) -24(6) yes
C(11) Pd(3) C(12) C(13) -118(2) yes
C(11) C(10) C(9) C(25) -165(2) yes
C(11) C(12) C(13) C(14) -177(2) yes
C(11) C(12) C(13) C(31) -1(3) yes
C(12) Pd(3) Pd(2) C(13) -16.7(9) yes
C(12) Pd(3) Pd(2) C(14) 7.9(8) yes
C(12) Pd(3) C(5) C(23) -111(2) yes
C(12) C(13) Pd(2) C(14) -116(2) yes
C(12) C(13) C(14) C(15) 178(2) yes
C(12) C(13) C(31) C(32) -177(2) yes
C(13) Pd(2) Pd(1) C(15) 29(1) yes
C(13) Pd(2) Pd(1) C(16) 0(1) yes
C(13) Pd(2) C(14) C(15) -115(2) yes
C(13) C(14) C(15) C(16) 0(3) yes
C(13) C(31) C(32) C(16) 0(4) yes
C(14) Pd(2) Pd(1) C(15) -3.2(9) yes
C(14) Pd(2) Pd(1) C(16) -33.7(10) yes
C(14) Pd(2) C(13) C(31) 114(2) yes
C(14) C(13) C(31) C(32) 0(3) yes
C(14) C(15) Pd(1) C(16) 118(2) yes
C(14) C(15) C(16) C(32) 0(3) yes
C(15) Pd(1) N(1) C(33) -102(7) yes
C(15) Pd(1) C(1) C(17) -74(3) yes
C(15) Pd(1) C(16) C(32) -117(2) yes
C(15) C(14) C(13) C(31) 1(3) yes
C(15) C(16) C(32) C(31) 0(4) yes
C(16) Pd(1) N(1) C(33) -80(7) yes
C(16) Pd(1) C(1) C(17) 106(15) yes
C(17) C(18) C(19) C(20) -1(5) yes
C(17) C(22) C(21) C(20) 4(5) yes
C(18) C(17) C(22) C(21) 0(4) yes
C(18) C(19) C(20) C(21) 6(6) yes
C(19) C(18) C(17) C(22) 0(4) yes
C(19) C(20) C(21) C(22) -7(6) yes
C(25) C(26) C(27) C(28) 2(5) yes
C(25) C(30) C(29) C(28) 0(5) yes
C(26) C(25) C(30) C(29) 3(3) yes
C(26) C(27) C(28) C(29) 1(6) yes
C(27) C(26) C(25) C(30) -4(4) yes
C(27) C(28) C(29) C(30) -2(6) yes
C(27) C(28) C(29) C(30) -2(6) yes
